data_7047717
loop_
_publ_author_name
'Stuhl, Christoph'
'Katzenmayer, Markus M.'
'Maichle-M\"ossmer, C\"acilia'
'Anwander, Reiner'

_publ_section_title
;
 Donor-stabilised molecular Mg/Al-bimetallic hydrides.
;
_journal_issue 42
_journal_name_full 'Dalton transactions (Cambridge, England : 2003)'
_journal_page_first 15173
_journal_page_last 15180
_journal_paper_doi 10.1039/c8dt03343a
_journal_volume 47
_journal_year 2018
_chemical_formula_sum 'C21 H41 Al Mg O2'
_chemical_formula_weight 376.83
_chemical_properties_physical Air-sensitive,Moisture-sensitive,Hygroscopic,Pyrophoric
_space_group_crystal_system orthorhombic
_space_group_IT_number 19
_space_group_name_Hall 'P 2ac 2ab'
_space_group_name_H-M_alt 'P 21 21 21'
_symmetry_space_group_name_Hall 'P 2ac 2ab'
_symmetry_space_group_name_H-M 'P 21 21 21'
_atom_sites_solution_hydrogens mixed
_audit_creation_method SHELXL-2014/7
_audit_update_record
;
2018-07-04 deposited with the CCDC.
2018-10-04 downloaded from the CCDC.
;
_cell_angle_alpha 90
_cell_angle_beta 90
_cell_angle_gamma 90
_cell_formula_units_Z 4
_cell_length_a 9.746(5)
_cell_length_b 15.225(8)
_cell_length_c 15.880(9)
_cell_measurement_reflns_used 648
_cell_measurement_temperature 150(2)
_cell_measurement_theta_max 29.485
_cell_measurement_theta_min 2.4495
_cell_volume 2356(2)
_computing_cell_refinement 'SAINT V8.37A (Bruker AXS Inc., 2015)'
_computing_data_collection 'Bruker Apex3'
_computing_data_reduction 'SAINT V8.37A (Bruker AXS Inc., 2015)'
_computing_molecular_graphics 'Bruker SHELXTL'
_computing_publication_material 'Bruker SHELXTL'
_computing_structure_refinement 'SHELXL-2014/7 (Sheldrick, 2014)'
_computing_structure_solution 'XT, VERSION 2014/5'
_diffrn_ambient_temperature 150(2)
_diffrn_measured_fraction_theta_full 0.997
_diffrn_measured_fraction_theta_max 0.998
_diffrn_measurement_device_type 'Smart Apex III Duo'
_diffrn_measurement_method omega/phi-scans
_diffrn_radiation_type MoK\a
_diffrn_radiation_wavelength 0.71073
_diffrn_reflns_av_R_equivalents 0.0324
_diffrn_reflns_av_unetI/netI 0.0140
_diffrn_reflns_Laue_measured_fraction_full 0.997
_diffrn_reflns_Laue_measured_fraction_max 0.998
_diffrn_reflns_limit_h_max 12
_diffrn_reflns_limit_h_min -12
_diffrn_reflns_limit_k_max 19
_diffrn_reflns_limit_k_min -19
_diffrn_reflns_limit_l_max 20
_diffrn_reflns_limit_l_min -20
_diffrn_reflns_number 61868
_diffrn_reflns_point_group_measured_fraction_full 0.998
_diffrn_reflns_point_group_measured_fraction_max 0.999
_diffrn_reflns_theta_full 25.242
_diffrn_reflns_theta_max 27.482
_diffrn_reflns_theta_min 2.452
_diffrn_source Imus-tube
_exptl_absorpt_coefficient_mu 0.123
_exptl_absorpt_correction_T_max 0.6084
_exptl_absorpt_correction_T_min 0.5632
_exptl_absorpt_correction_type numerical
_exptl_absorpt_process_details sadabs
_exptl_crystal_colour colourless
_exptl_crystal_density_diffrn 1.062
_exptl_crystal_description plate
_exptl_crystal_F_000 832
_exptl_crystal_size_max 0.287
_exptl_crystal_size_mid 0.282
_exptl_crystal_size_min 0.218
_refine_diff_density_max 0.486
_refine_diff_density_min -0.243
_refine_diff_density_rms 0.039
_refine_ls_abs_structure_details
;
 Flack x determined using 2228 quotients [(I+)-(I-)]/[(I+)+(I-)]
 (Parsons, Flack and Wagner, Acta Cryst. B69 (2013) 249-259).
;
_refine_ls_abs_structure_Flack 0.03(3)
_refine_ls_extinction_method none
_refine_ls_goodness_of_fit_ref 1.075
_refine_ls_hydrogen_treatment mixed
_refine_ls_matrix_type full
_refine_ls_number_parameters 240
_refine_ls_number_reflns 5419
_refine_ls_number_restraints 0
_refine_ls_restrained_S_all 1.075
_refine_ls_R_factor_all 0.0331
_refine_ls_R_factor_gt 0.0313
_refine_ls_shift/su_max 0.001
_refine_ls_shift/su_mean 0.000
_refine_ls_structure_factor_coef Fsqd
_refine_ls_weighting_details 'w=1/[\s^2^(Fo^2^)+(0.0496P)^2^+0.4646P] where P=(Fo^2^+2Fc^2^)/3'
_refine_ls_weighting_scheme calc
_refine_ls_wR_factor_gt 0.0837
_refine_ls_wR_factor_ref 0.0854
_reflns_Friedel_coverage 0.774
_reflns_Friedel_fraction_full 0.999
_reflns_Friedel_fraction_max 1.000
_reflns_number_gt 5219
_reflns_number_total 5419
_reflns_threshold_expression 'I > 2\s(I)'
_cod_data_source_file c8dt03343a2.cif
_cod_data_source_block mo_CS143_0m_5
_cod_depositor_comments 'Adding full bibliography for 7047715--7047719.cif.'
_cod_original_cell_volume 2357(2)
_cod_database_code 7047717
_shelx_shelxl_version_number 2014/7
_shelx_space_group_comment
;
The symmetry employed for this shelxl refinement is uniquely defined
by the following loop, which should always be used as a source of
symmetry information in preference to the above space-group names.
They are only intended as comments.
;
_shelx_estimated_absorpt_t_min 0.965
_shelx_estimated_absorpt_t_max 0.974

loop_
_space_group_symop_operation_xyz
'x, y, z'
'x+1/2, -y+1/2, -z'
'-x, y+1/2, -z+1/2'
'-x+1/2, -y, z+1/2'

loop_
_atom_site_label
_atom_site_type_symbol
_atom_site_fract_x
_atom_site_fract_y
_atom_site_fract_z
_atom_site_U_iso_or_equiv
_atom_site_adp_type
_atom_site_occupancy
_atom_site_site_symmetry_order
_atom_site_calc_flag
_atom_site_refinement_flags_posn
_atom_site_refinement_flags_adp
C1 C 0.6890(2) 0.67061(12) 0.89256(11) 0.0237(4) Uani 1 1 d . .
C2 C 0.80909(18) 0.61792(12) 0.88299(10) 0.0212(3) Uani 1 1 d . .
C3 C 0.76818(19) 0.52841(12) 0.88861(11) 0.0216(3) Uani 1 1 d . .
C4 C 0.62387(19) 0.52578(12) 0.90131(11) 0.0220(4) Uani 1 1 d . .
C5 C 0.57521(19) 0.61398(13) 0.90424(11) 0.0228(4) Uani 1 1 d . .
C6 C 0.9555(2) 0.64975(15) 0.88145(14) 0.0319(4) Uani 1 1 d . .
H6A H 0.9574 0.7120 0.8658 0.048 Uiso 1 1 calc R U
H6B H 1.0078 0.6156 0.8402 0.048 Uiso 1 1 calc R U
H6C H 0.9964 0.6424 0.9374 0.048 Uiso 1 1 calc R U
C7 C 0.8633(2) 0.45044(13) 0.88648(13) 0.0298(4) Uani 1 1 d . .
H7A H 0.8147 0.3996 0.8631 0.045 Uiso 1 1 calc R U
H7B H 0.8940 0.4369 0.9438 0.045 Uiso 1 1 calc R U
H7C H 0.9429 0.4641 0.8512 0.045 Uiso 1 1 calc R U
C8 C 0.5384(2) 0.44440(14) 0.91285(13) 0.0325(4) Uani 1 1 d . .
H8A H 0.4653 0.4433 0.8705 0.049 Uiso 1 1 calc R U
H8B H 0.4978 0.4445 0.9693 0.049 Uiso 1 1 calc R U
H8C H 0.5966 0.3923 0.9062 0.049 Uiso 1 1 calc R U
C9 C 0.4288(2) 0.64226(17) 0.91837(13) 0.0356(5) Uani 1 1 d . .
H9A H 0.3841 0.6520 0.8639 0.053 Uiso 1 1 calc R U
H9B H 0.4275 0.6968 0.9511 0.053 Uiso 1 1 calc R U
H9C H 0.3797 0.5963 0.9493 0.053 Uiso 1 1 calc R U
C10 C 0.6834(3) 0.76940(13) 0.89653(14) 0.0353(5) Uani 1 1 d . .
H10A H 0.7725 0.7937 0.8801 0.053 Uiso 1 1 calc R U
H10B H 0.6615 0.7879 0.9541 0.053 Uiso 1 1 calc R U
H10C H 0.6124 0.7909 0.8580 0.053 Uiso 1 1 calc R U
C11A C 0.8466(2) 0.73526(13) 0.68370(13) 0.0311(4) Uani 1 1 d . .
H11A H 0.9222 0.6994 0.7071 0.037 Uiso 1 1 calc R U
H11B H 0.8377 0.7896 0.7175 0.037 Uiso 1 1 calc R U
C12A C 0.8730(3) 0.7568(2) 0.59251(16) 0.0473(6) Uani 1 1 d . .
H12A H 0.9231 0.8130 0.5869 0.057 Uiso 1 1 calc R U
H12B H 0.9267 0.7097 0.5649 0.057 Uiso 1 1 calc R U
C13A C 0.7329(3) 0.7634(2) 0.55549(17) 0.0504(7) Uani 1 1 d . .
H13A H 0.6959 0.8235 0.5620 0.060 Uiso 1 1 calc R U
H13B H 0.7344 0.7482 0.4949 0.060 Uiso 1 1 calc R U
C14 C 0.6492(3) 0.6989(2) 0.60385(15) 0.0490(7) Uani 1 1 d . .
H14A H 0.5553 0.7219 0.6130 0.059 Uiso 1 1 calc R U
H14B H 0.6426 0.6427 0.5728 0.059 Uiso 1 1 calc R U
C15 C 0.8744(2) 0.49589(15) 0.65511(15) 0.0356(5) Uani 1 1 d . .
H15A H 0.9405 0.5198 0.6965 0.043 Uiso 1 1 calc R U
H15B H 0.8782 0.5321 0.6034 0.043 Uiso 1 1 calc R U
C16 C 0.9063(2) 0.40080(15) 0.63556(15) 0.0384(5) Uani 1 1 d . .
H16A H 0.9416 0.3696 0.6858 0.046 Uiso 1 1 calc R U
H16B H 0.9738 0.3956 0.5892 0.046 Uiso 1 1 calc R U
C17 C 0.7667(3) 0.36621(15) 0.60947(14) 0.0380(5) Uani 1 1 d . .
H17A H 0.7445 0.3831 0.5508 0.046 Uiso 1 1 calc R U
H17B H 0.7620 0.3015 0.6148 0.046 Uiso 1 1 calc R U
C18 C 0.6719(2) 0.41097(13) 0.67170(14) 0.0357(4) Uani 1 1 d . .
H18A H 0.5797 0.4196 0.6469 0.043 Uiso 1 1 calc R U
H18B H 0.6628 0.3755 0.7237 0.043 Uiso 1 1 calc R U
C19 C 0.2415(2) 0.47819(15) 0.75764(15) 0.0373(5) Uani 1 1 d . .
H19A H 0.1513 0.4619 0.7353 0.056 Uiso 1 1 calc R U
H19B H 0.2310 0.5015 0.8148 0.056 Uiso 1 1 calc R U
H19C H 0.3009 0.4263 0.7590 0.056 Uiso 1 1 calc R U
C20 C 0.2431(2) 0.68856(15) 0.69204(16) 0.0390(5) Uani 1 1 d . .
H20A H 0.3081 0.7320 0.6702 0.058 Uiso 1 1 calc R U
H20B H 0.2221 0.7020 0.7510 0.058 Uiso 1 1 calc R U
H20C H 0.1584 0.6905 0.6588 0.058 Uiso 1 1 calc R U
C21 C 0.3434(3) 0.52906(16) 0.56621(13) 0.0402(5) Uani 1 1 d . .
H21A H 0.2520 0.5191 0.5423 0.060 Uiso 1 1 calc R U
H21B H 0.3959 0.4742 0.5647 0.060 Uiso 1 1 calc R U
H21C H 0.3912 0.5740 0.5332 0.060 Uiso 1 1 calc R U
H1 H 0.481(3) 0.5815(19) 0.7210(16) 0.043(7) Uiso 1 1 d . .
O1 O 0.71841(14) 0.68605(9) 0.68394(8) 0.0254(3) Uani 1 1 d . .
O2 O 0.73628(14) 0.49506(9) 0.68979(9) 0.0255(3) Uani 1 1 d . .
Al1 Al 0.32531(5) 0.56931(3) 0.68431(3) 0.02333(13) Uani 1 1 d . .
Mg1 Mg 0.65873(6) 0.59018(4) 0.76610(3) 0.01724(13) Uani 1 1 d . .

loop_
_atom_site_aniso_label
_atom_site_aniso_U_11
_atom_site_aniso_U_22
_atom_site_aniso_U_33
_atom_site_aniso_U_23
_atom_site_aniso_U_13
_atom_site_aniso_U_12
C1 0.0302(9) 0.0242(8) 0.0167(7) -0.0015(6) -0.0022(7) 0.0019(7)
C2 0.0236(8) 0.0233(8) 0.0166(7) 0.0008(6) -0.0030(6) -0.0015(7)
C3 0.0238(9) 0.0228(8) 0.0184(8) 0.0018(6) -0.0026(7) 0.0019(7)
C4 0.0242(9) 0.0256(9) 0.0162(7) 0.0033(6) -0.0003(6) -0.0011(7)
C5 0.0234(8) 0.0290(9) 0.0160(7) -0.0008(7) 0.0003(6) 0.0052(7)
C6 0.0278(10) 0.0374(11) 0.0305(10) 0.0024(9) -0.0073(8) -0.0089(8)
C7 0.0317(10) 0.0281(10) 0.0297(9) 0.0040(8) -0.0040(8) 0.0081(8)
C8 0.0329(10) 0.0350(11) 0.0296(10) 0.0081(8) -0.0003(8) -0.0092(9)
C9 0.0280(10) 0.0512(13) 0.0275(10) -0.0031(9) 0.0042(8) 0.0114(9)
C10 0.0492(13) 0.0249(9) 0.0320(10) -0.0057(8) -0.0039(10) 0.0050(9)
C11A 0.0317(10) 0.0298(9) 0.0319(9) 0.0018(8) -0.0016(9) -0.0118(8)
C12A 0.0428(13) 0.0580(15) 0.0411(13) 0.0158(11) 0.0039(10) -0.0174(11)
C13A 0.0466(14) 0.0647(17) 0.0399(13) 0.0263(12) -0.0011(11) -0.0093(12)
C14 0.0385(12) 0.0745(17) 0.0340(11) 0.0280(12) -0.0131(10) -0.0185(12)
C15 0.0313(10) 0.0297(10) 0.0459(12) -0.0058(9) 0.0134(9) 0.0018(8)
C16 0.0420(12) 0.0345(11) 0.0389(11) -0.0109(9) 0.0060(9) 0.0107(10)
C17 0.0532(13) 0.0298(10) 0.0311(10) -0.0109(8) -0.0026(10) 0.0034(10)
C18 0.0373(10) 0.0255(9) 0.0442(11) -0.0089(8) -0.0009(9) -0.0054(9)
C19 0.0303(10) 0.0373(11) 0.0445(12) 0.0068(9) 0.0000(9) -0.0085(9)
C20 0.0376(11) 0.0368(11) 0.0425(12) 0.0044(10) 0.0032(10) 0.0100(9)
C21 0.0528(14) 0.0399(12) 0.0280(10) -0.0022(8) -0.0084(10) -0.0009(11)
O1 0.0265(6) 0.0276(6) 0.0220(6) 0.0060(5) -0.0017(5) -0.0062(5)
O2 0.0252(6) 0.0224(6) 0.0289(6) -0.0054(5) 0.0033(6) -0.0004(5)
Al1 0.0184(2) 0.0256(3) 0.0259(3) 0.0008(2) -0.0028(2) -0.0013(2)
Mg1 0.0173(3) 0.0184(3) 0.0161(2) 0.0010(2) 0.0001(2) -0.0002(2)

loop_
_atom_type_symbol
_atom_type_description
_atom_type_scat_dispersion_real
_atom_type_scat_dispersion_imag
_atom_type_scat_source
C C 0.0033 0.0016 'International Tables Vol C Tables 4.2.6.8 and 6.1.1.4'
H H 0.0000 0.0000 'International Tables Vol C Tables 4.2.6.8 and 6.1.1.4'
O O 0.0106 0.0060 'International Tables Vol C Tables 4.2.6.8 and 6.1.1.4'
Al Al 0.0645 0.0514 'International Tables Vol C Tables 4.2.6.8 and 6.1.1.4'
Mg Mg 0.0486 0.0363 'International Tables Vol C Tables 4.2.6.8 and 6.1.1.4'

loop_
_geom_angle_atom_site_label_1
_geom_angle_atom_site_label_2
_geom_angle_atom_site_label_3
_geom_angle
C5 C1 C2 108.30(16)
C5 C1 C10 125.01(18)
C2 C1 C10 126.54(19)
C5 C1 Mg1 72.50(10)
C2 C1 Mg1 73.83(10)
C10 C1 Mg1 123.14(13)
C3 C2 C1 107.56(16)
C3 C2 C6 125.05(17)
C1 C2 C6 126.70(18)
C3 C2 Mg1 73.09(10)
C1 C2 Mg1 71.38(10)
C6 C2 Mg1 128.42(13)
C4 C3 C2 108.25(16)
C4 C3 C7 126.14(17)
C2 C3 C7 125.52(17)
C4 C3 Mg1 71.79(10)
C2 C3 Mg1 72.52(10)
C7 C3 Mg1 124.18(12)
C3 C4 C5 107.91(16)
C3 C4 C8 126.03(18)
C5 C4 C8 126.03(17)
C3 C4 Mg1 73.72(10)
C5 C4 Mg1 71.90(10)
C8 C4 Mg1 121.82(13)
C1 C5 C4 107.98(16)
C1 C5 C9 125.91(18)
C4 C5 C9 126.10(19)
C1 C5 Mg1 72.71(10)
C4 C5 Mg1 73.21(10)
C9 C5 Mg1 120.47(13)
C2 C6 H6A 109.5
C2 C6 H6B 109.5
H6A C6 H6B 109.5
C2 C6 H6C 109.5
H6A C6 H6C 109.5
H6B C6 H6C 109.5
C3 C7 H7A 109.5
C3 C7 H7B 109.5
H7A C7 H7B 109.5
C3 C7 H7C 109.5
H7A C7 H7C 109.5
H7B C7 H7C 109.5
C4 C8 H8A 109.5
C4 C8 H8B 109.5
H8A C8 H8B 109.5
C4 C8 H8C 109.5
H8A C8 H8C 109.5
H8B C8 H8C 109.5
C5 C9 H9A 109.5
C5 C9 H9B 109.5
H9A C9 H9B 109.5
C5 C9 H9C 109.5
H9A C9 H9C 109.5
H9B C9 H9C 109.5
C1 C10 H10A 109.5
C1 C10 H10B 109.5
H10A C10 H10B 109.5
C1 C10 H10C 109.5
H10A C10 H10C 109.5
H10B C10 H10C 109.5
O1 C11A C12A 105.13(17)
O1 C11A H11A 110.7
C12A C11A H11A 110.7
O1 C11A H11B 110.7
C12A C11A H11B 110.7
H11A C11A H11B 108.8
C13A C12A C11A 103.72(19)
C13A C12A H12A 111.0
C11A C12A H12A 111.0
C13A C12A H12B 111.0
C11A C12A H12B 111.0
H12A C12A H12B 109.0
C14 C13A C12A 104.7(2)
C14 C13A H13A 110.8
C12A C13A H13A 110.8
C14 C13A H13B 110.8
C12A C13A H13B 110.8
H13A C13A H13B 108.9
O1 C14 C13A 106.59(19)
O1 C14 H14A 110.4
C13A C14 H14A 110.4
O1 C14 H14B 110.4
C13A C14 H14B 110.4
H14A C14 H14B 108.6
O2 C15 C16 105.05(17)
O2 C15 H15A 110.7
C16 C15 H15A 110.7
O2 C15 H15B 110.7
C16 C15 H15B 110.7
H15A C15 H15B 108.8
C15 C16 C17 101.77(19)
C15 C16 H16A 111.4
C17 C16 H16A 111.4
C15 C16 H16B 111.4
C17 C16 H16B 111.4
H16A C16 H16B 109.3
C18 C17 C16 102.28(17)
C18 C17 H17A 111.3
C16 C17 H17A 111.3
C18 C17 H17B 111.3
C16 C17 H17B 111.3
H17A C17 H17B 109.2
O2 C18 C17 105.18(17)
O2 C18 H18A 110.7
C17 C18 H18A 110.7
O2 C18 H18B 110.7
C17 C18 H18B 110.7
H18A C18 H18B 108.8
Al1 C19 H19A 109.5
Al1 C19 H19B 109.5
H19A C19 H19B 109.5
Al1 C19 H19C 109.5
H19A C19 H19C 109.5
H19B C19 H19C 109.5
Al1 C20 H20A 109.5
Al1 C20 H20B 109.5
H20A C20 H20B 109.5
Al1 C20 H20C 109.5
H20A C20 H20C 109.5
H20B C20 H20C 109.5
Al1 C21 H21A 109.5
Al1 C21 H21B 109.5
H21A C21 H21B 109.5
Al1 C21 H21C 109.5
H21A C21 H21C 109.5
H21B C21 H21C 109.5
C14 O1 C11A 109.06(15)
C14 O1 Mg1 121.56(12)
C11A O1 Mg1 127.84(12)
C18 O2 C15 109.39(15)
C18 O2 Mg1 125.75(12)
C15 O2 Mg1 124.28(12)
C21 Al1 C19 112.05(11)
C21 Al1 C20 112.13(10)
C19 Al1 C20 115.82(11)
C21 Al1 H1 106.8(9)
C19 Al1 H1 104.6(10)
C20 Al1 H1 104.4(10)
O2 Mg1 O1 91.29(7)
O2 Mg1 C5 142.06(7)
O1 Mg1 C5 125.48(7)
O2 Mg1 C1 145.72(7)
O1 Mg1 C1 97.86(7)
C5 Mg1 C1 34.79(7)
O2 Mg1 C4 107.25(7)
O1 Mg1 C4 155.45(7)
C5 Mg1 C4 34.89(7)
C1 Mg1 C4 57.81(7)
O2 Mg1 C2 111.03(7)
O1 Mg1 C2 101.20(7)
C5 Mg1 C2 57.79(7)
C1 Mg1 C2 34.79(6)
C4 Mg1 C2 57.55(7)
O2 Mg1 C3 92.21(7)
O1 Mg1 C3 131.96(7)
C5 Mg1 C3 57.59(7)
C1 Mg1 C3 57.49(7)
C4 Mg1 C3 34.49(7)
C2 Mg1 C3 34.39(6)
O2 Mg1 H1 93.7(8)
O1 Mg1 H1 94.0(8)
C5 Mg1 H1 92.7(8)
C1 Mg1 H1 118.3(8)
C4 Mg1 H1 100.6(8)
C2 Mg1 H1 150.4(8)
C3 Mg1 H1 133.5(8)
Mg1 H1 Al1 177.1(18)

loop_
_geom_bond_atom_site_label_1
_geom_bond_atom_site_label_2
_geom_bond_distance
C1 C5 1.417(3)
C1 C2 1.427(3)
C1 C10 1.506(3)
C1 Mg1 2.370(2)
C2 C3 1.423(3)
C2 C6 1.507(3)
C2 Mg1 2.402(2)
C3 C4 1.421(3)
C3 C7 1.506(3)
C3 Mg1 2.410(2)
C4 C5 1.425(3)
C4 C8 1.504(3)
C4 Mg1 2.385(2)
C5 C9 1.507(3)
C5 Mg1 2.368(2)
C6 H6A 0.9800
C6 H6B 0.9800
C6 H6C 0.9800
C7 H7A 0.9800
C7 H7B 0.9800
C7 H7C 0.9800
C8 H8A 0.9800
C8 H8B 0.9800
C8 H8C 0.9800
C9 H9A 0.9800
C9 H9B 0.9800
C9 H9C 0.9800
C10 H10A 0.9800
C10 H10B 0.9800
C10 H10C 0.9800
C11A O1 1.457(2)
C11A C12A 1.507(3)
C11A H11A 0.9900
C11A H11B 0.9900
C12A C13A 1.490(4)
C12A H12A 0.9900
C12A H12B 0.9900
C13A C14 1.490(3)
C13A H13A 0.9900
C13A H13B 0.9900
C14 O1 1.453(3)
C14 H14A 0.9900
C14 H14B 0.9900
C15 O2 1.455(2)
C15 C16 1.513(3)
C15 H15A 0.9900
C15 H15B 0.9900
C16 C17 1.517(4)
C16 H16A 0.9900
C16 H16B 0.9900
C17 C18 1.515(3)
C17 H17A 0.9900
C17 H17B 0.9900
C18 O2 1.454(2)
C18 H18A 0.9900
C18 H18B 0.9900
C19 Al1 1.987(2)
C19 H19A 0.9800
C19 H19B 0.9800
C19 H19C 0.9800
C20 Al1 1.989(2)
C20 H20A 0.9800
C20 H20B 0.9800
C20 H20C 0.9800
C21 Al1 1.981(2)
C21 H21A 0.9800
C21 H21B 0.9800
C21 H21C 0.9800
O1 Mg1 2.0423(15)
O2 Mg1 2.0340(16)
Al1 H1 1.64(3)
Mg1 H1 1.88(3)

loop_
_geom_torsion_atom_site_label_1
_geom_torsion_atom_site_label_2
_geom_torsion_atom_site_label_3
_geom_torsion_atom_site_label_4
_geom_torsion
C5 C1 C2 C3 0.2(2)
C10 C1 C2 C3 175.80(17)
Mg1 C1 C2 C3 -64.62(12)
C5 C1 C2 C6 -170.67(17)
C10 C1 C2 C6 4.9(3)
Mg1 C1 C2 C6 124.52(18)
C5 C1 C2 Mg1 64.81(12)
C10 C1 C2 Mg1 -119.58(19)
C1 C2 C3 C4 0.2(2)
C6 C2 C3 C4 171.21(17)
Mg1 C2 C3 C4 -63.34(13)
C1 C2 C3 C7 -176.59(16)
C6 C2 C3 C7 -5.5(3)
Mg1 C2 C3 C7 119.92(18)
C1 C2 C3 Mg1 63.49(12)
C6 C2 C3 Mg1 -125.46(18)
C2 C3 C4 C5 -0.4(2)
C7 C3 C4 C5 176.28(16)
Mg1 C3 C4 C5 -64.25(12)
C2 C3 C4 C8 -178.37(17)
C7 C3 C4 C8 -1.6(3)
Mg1 C3 C4 C8 117.83(18)
C2 C3 C4 Mg1 63.81(12)
C7 C3 C4 Mg1 -119.48(18)
C2 C1 C5 C4 -0.5(2)
C10 C1 C5 C4 -176.16(17)
Mg1 C1 C5 C4 65.22(12)
C2 C1 C5 C9 178.83(17)
C10 C1 C5 C9 3.1(3)
Mg1 C1 C5 C9 -115.49(18)
C2 C1 C5 Mg1 -65.68(12)
C10 C1 C5 Mg1 118.62(18)
C3 C4 C5 C1 0.6(2)
C8 C4 C5 C1 178.48(17)
Mg1 C4 C5 C1 -64.89(12)
C3 C4 C5 C9 -178.73(17)
C8 C4 C5 C9 -0.8(3)
Mg1 C4 C5 C9 115.82(18)
C3 C4 C5 Mg1 65.45(13)
C8 C4 C5 Mg1 -116.63(18)
O1 C11A C12A C13A 30.0(3)
C11A C12A C13A C14 -32.5(3)
C12A C13A C14 O1 23.1(3)
O2 C15 C16 C17 34.1(2)
C15 C16 C17 C18 -40.0(2)
C16 C17 C18 O2 31.7(2)
C13A C14 O1 C11A -4.2(3)
C13A C14 O1 Mg1 -171.05(18)
C12A C11A O1 C14 -16.2(3)
C12A C11A O1 Mg1 149.65(17)
C17 C18 O2 C15 -10.7(2)
C17 C18 O2 Mg1 177.72(14)
C16 C15 O2 C18 -14.9(2)
C16 C15 O2 Mg1 156.86(14)
